data_1550332
loop_
_publ_author_name
'Rui-Biao Lin'
'Libo Li'
'Hao-Long Zhou'
'Hui Wu'
'Chaohui He'
'Shun Li'
'Rajamani Krishna'
'Jinping Li'
'Wei Zhou'
'Banglin Chen'

_publ_section_title
;
 Molecular sieving of ethylene from ethane using a rigid metal-organic
 framework
;
_journal_name_full 'Nature Materials'
_journal_page_first 1128
_journal_page_last 1133
_journal_paper_doi 10.1038/s41563-018-0206-2
_journal_volume 17
_journal_year 2018
_chemical_formula_moiety 'C4 H2 Ca O5, 0.16(C2 H4)'
_chemical_formula_sum 'C4.32 H2.64 Ca O5'
_chemical_formula_weight 173.17
_space_group_crystal_system tetragonal
_space_group_IT_number 122
_space_group_name_Hall 'I -4 2bw'
_space_group_name_H-M_alt 'I -4 2 d'
_symmetry_space_group_name_Hall 'I -4 2bw'
_symmetry_space_group_name_H-M 'I -4 2 d'
_atom_sites_solution_hydrogens mixed
_audit_creation_method SHELXL-2014/7
_cell_angle_alpha 90
_cell_angle_beta 90
_cell_angle_gamma 90
_cell_formula_units_Z 8
_cell_length_a 13.61515(13)
_cell_length_b 13.61515(13)
_cell_length_c 7.67903(13)
_cell_measurement_reflns_used 2843
_cell_measurement_temperature 298(2)
_cell_measurement_theta_max 76.8190
_cell_measurement_theta_min 6.4840
_cell_volume 1423.48(3)
_computing_cell_refinement 'CrysAlisPro 1.171.38.30e (Agilent, 2015)'
_computing_data_collection 'CrysAlisPro 1.171.38.30e (Agilent, 2015)'
_computing_data_reduction 'CrysAlisPro 1.171.38.30e (Agilent, 2015)'
_computing_structure_refinement 'SHELXL-2014/7 (Sheldrick, 2014)'
_diffrn_ambient_temperature 298(2)
_diffrn_measured_fraction_theta_full 0.992
_diffrn_measured_fraction_theta_max 0.992
_diffrn_measurement_device_type 'dtrek-CrysAlisPro-abstract goniometer imported rigaku-d*trek images'
_diffrn_radiation_type CuK\a
_diffrn_radiation_wavelength 1.54184
_diffrn_reflns_av_R_equivalents 0.0978
_diffrn_reflns_av_unetI/netI 0.0567
_diffrn_reflns_Laue_measured_fraction_full 0.992
_diffrn_reflns_Laue_measured_fraction_max 0.992
_diffrn_reflns_limit_h_max 15
_diffrn_reflns_limit_h_min -16
_diffrn_reflns_limit_k_max 16
_diffrn_reflns_limit_k_min -16
_diffrn_reflns_limit_l_max 8
_diffrn_reflns_limit_l_min -6
_diffrn_reflns_number 2330
_diffrn_reflns_point_group_measured_fraction_full 0.995
_diffrn_reflns_point_group_measured_fraction_max 0.995
_diffrn_reflns_theta_full 64.952
_diffrn_reflns_theta_max 64.952
_diffrn_reflns_theta_min 6.502
_diffrn_source 'fine-focus sealed X-ray tube'
_exptl_absorpt_coefficient_mu 7.425
_exptl_absorpt_correction_type none
_exptl_crystal_colour Colourless
_exptl_crystal_density_diffrn 1.616
_exptl_crystal_description Block
_exptl_crystal_F_000 695
_exptl_crystal_size_max 0.250
_exptl_crystal_size_mid 0.120
_exptl_crystal_size_min 0.120
_refine_diff_density_max 0.786
_refine_diff_density_min -0.762
_refine_diff_density_rms 0.207
_refine_ls_abs_structure_details
;
 Refined as an inversion twin.
;
_refine_ls_abs_structure_Flack 1.03(4)
_refine_ls_extinction_coef 0.020(6)
_refine_ls_extinction_expression Fc^*^=kFc[1+0.001xFc^2^\l^3^/sin(2\q)]^-1/4^
_refine_ls_extinction_method 'SHELXL-2014/7 (Sheldrick 2014'
_refine_ls_goodness_of_fit_ref 1.135
_refine_ls_hydrogen_treatment constr
_refine_ls_matrix_type full
_refine_ls_number_parameters 65
_refine_ls_number_reflns 593
_refine_ls_number_restraints 25
_refine_ls_restrained_S_all 1.138
_refine_ls_R_factor_all 0.0806
_refine_ls_R_factor_gt 0.0747
_refine_ls_shift/su_max 0.000
_refine_ls_shift/su_mean 0.000
_refine_ls_structure_factor_coef Fsqd
_refine_ls_weighting_details 'w=1/[\s^2^(Fo^2^)+(0.1962P)^2^+0.2279P] where P=(Fo^2^+2Fc^2^)/3'
_refine_ls_weighting_scheme calc
_refine_ls_wR_factor_gt 0.2029
_refine_ls_wR_factor_ref 0.2211
_reflns_Friedel_coverage 0.706
_reflns_Friedel_fraction_full 1.000
_reflns_Friedel_fraction_max 1.000
_reflns_number_gt 584
_reflns_number_total 593
_reflns_threshold_expression 'I > 2\s(I)'
_cod_data_source_file File-1.cif
_cod_data_source_block UTSA-280_C2H4_LL
_cod_original_cell_volume 1423.48(4)
_cod_database_code 1550332
_shelx_shelxl_version_number 2014/7
_shelx_space_group_comment
;
The symmetry employed for this shelxl refinement is uniquely defined
by the following loop, which should always be used as a source of
symmetry information in preference to the above space-group names.
They are only intended as comments.
;
_shelx_estimated_absorpt_t_min 0.258
_shelx_estimated_absorpt_t_max 0.469

loop_
_space_group_symop_operation_xyz
'x, y, z'
'-x, -y, z'
'y, -x, -z'
'-y, x, -z'
'-x+1/2, y, -z+3/4'
'x+1/2, -y, -z+3/4'
'-y+1/2, -x, z+3/4'
'y+1/2, x, z+3/4'
'x+1/2, y+1/2, z+1/2'
'-x+1/2, -y+1/2, z+1/2'
'y+1/2, -x+1/2, -z+1/2'
'-y+1/2, x+1/2, -z+1/2'
'-x+1, y+1/2, -z+5/4'
'x+1, -y+1/2, -z+5/4'
'-y+1, -x+1/2, z+5/4'
'y+1, x+1/2, z+5/4'

loop_
_atom_site_label
_atom_site_type_symbol
_atom_site_fract_x
_atom_site_fract_y
_atom_site_fract_z
_atom_site_U_iso_or_equiv
_atom_site_adp_type
_atom_site_occupancy
_atom_site_site_symmetry_order
_atom_site_calc_flag
_atom_site_refinement_flags_posn
_atom_site_refinement_flags_adp
_atom_site_refinement_flags_occupancy
_atom_site_disorder_assembly
_atom_site_disorder_group
Ca1 Ca 0.2500 0.69159(12) 0.8750 0.0194(13) Uani 1 2 d S T P . .
O1 O 0.4148(4) 0.7276(7) 0.8328(8) 0.051(2) Uani 1 1 d . . . . .
O2 O 0.6553(4) 0.7325(5) 0.8220(8) 0.0316(19) Uani 1 1 d . . . . .
O3A O 0.2500 0.5250(17) 0.8750 0.076(8) Uani 0.5 2 d S TU P A 1
H3A H 0.2424 0.5049 0.7752 0.113 Uiso 0.5 1 calc R U P A 1
O3B O 0.344(3) 0.533(2) 0.866(4) 0.051(6) Uani 0.25 1 d . U P A 2
H3BA H 0.3381 0.4854 0.7515 0.076 Uiso 0.25 1 d R U P A 2
H3BB H 0.3290 0.4778 0.9659 0.076 Uiso 0.25 1 d R U P A 2
C1 C 0.4759(5) 0.7391(8) 0.7194(10) 0.034(2) Uani 1 1 d . . . . .
C2 C 0.5859(5) 0.7417(7) 0.7185(8) 0.0259(19) Uani 1 1 d . . . . .
C3 C 0.5000 0.5000 0.862(10) 0.050(14) Uani 0.16 2 d DS TU P . .
H3 H 0.4648 0.5480 0.9343 0.075 Uiso 0.16 1 d . U P . .
C4 C 0.5000 0.5000 0.693(10) 0.050(14) Uani 0.16 2 d DS TU P . .
H4 H 0.4648 0.5480 0.6269 0.075 Uiso 0.16 1 d . U P . .

loop_
_atom_site_aniso_label
_atom_site_aniso_U_11
_atom_site_aniso_U_22
_atom_site_aniso_U_33
_atom_site_aniso_U_23
_atom_site_aniso_U_13
_atom_site_aniso_U_12
Ca1 0.0143(15) 0.0191(16) 0.0248(17) 0.000 0.0014(8) 0.000
O1 0.011(3) 0.106(7) 0.036(4) -0.002(4) 0.002(2) -0.010(3)
O2 0.018(3) 0.048(4) 0.029(3) -0.001(3) -0.002(2) 0.003(2)
O3A 0.16(2) 0.043(11) 0.026(9) 0.000 -0.001(14) 0.000
O3B 0.077(16) 0.027(10) 0.047(13) 0.007(13) 0.008(15) 0.029(12)
C1 0.020(4) 0.061(6) 0.019(4) 0.003(4) 0.003(3) -0.003(4)
C2 0.008(3) 0.048(4) 0.021(4) -0.001(4) -0.001(3) -0.003(4)
C3 0.046(18) 0.045(19) 0.06(2) 0.000 0.000 0.005(17)
C4 0.046(18) 0.045(19) 0.06(2) 0.000 0.000 0.005(17)

loop_
_atom_type_symbol
_atom_type_description
_atom_type_scat_dispersion_real
_atom_type_scat_dispersion_imag
_atom_type_scat_source
C C 0.0181 0.0091 'International Tables Vol C Tables 4.2.6.8 and 6.1.1.4'
H H 0.0000 0.0000 'International Tables Vol C Tables 4.2.6.8 and 6.1.1.4'
Ca Ca 0.3641 1.2855 'International Tables Vol C Tables 4.2.6.8 and 6.1.1.4'
O O 0.0492 0.0322 'International Tables Vol C Tables 4.2.6.8 and 6.1.1.4'

loop_
_geom_angle_atom_site_label_1
_geom_angle_atom_site_label_2
_geom_angle_atom_site_label_3
_geom_angle
_geom_angle_site_symmetry_1
_geom_angle_site_symmetry_3
O3A Ca1 O1 102.2(3) . 5_556
O3A Ca1 O1 102.2(3) . .
O1 Ca1 O1 155.6(5) 5_556 .
O3A Ca1 O2 78.07(13) . 8_454
O1 Ca1 O2 94.8(2) 5_556 8_454
O1 Ca1 O2 90.3(2) . 8_454
O3A Ca1 O2 78.07(13) . 4_657
O1 Ca1 O2 90.3(2) 5_556 4_657
O1 Ca1 O2 94.8(2) . 4_657
O2 Ca1 O2 156.1(3) 8_454 4_657
O1 Ca1 O3B 132.6(9) 5_556 .
O1 Ca1 O3B 71.8(9) . .
O2 Ca1 O3B 81.2(8) 8_454 .
O2 Ca1 O3B 78.3(8) 4_657 .
O1 Ca1 O3B 71.8(9) 5_556 5_556
O1 Ca1 O3B 132.6(8) . 5_556
O2 Ca1 O3B 78.3(8) 8_454 5_556
O2 Ca1 O3B 81.2(8) 4_657 5_556
O3B Ca1 O3B 61.1(17) . 5_556
O3A Ca1 O2 143.70(13) . 15_564
O1 Ca1 O2 80.6(3) 5_556 15_564
O1 Ca1 O2 79.7(3) . 15_564
O2 Ca1 O2 138.16(16) 8_454 15_564
O2 Ca1 O2 65.7(2) 4_657 15_564
O3B Ca1 O2 131.5(8) . 15_564
O3B Ca1 O2 136.5(8) 5_556 15_564
O3A Ca1 O2 143.70(13) . 11_466
O1 Ca1 O2 79.7(3) 5_556 11_466
O1 Ca1 O2 80.6(3) . 11_466
O2 Ca1 O2 65.7(2) 8_454 11_466
O2 Ca1 O2 138.16(16) 4_657 11_466
O3B Ca1 O2 136.5(8) . 11_466
O3B Ca1 O2 131.5(8) 5_556 11_466
O2 Ca1 O2 72.6(3) 15_564 11_466
O3A Ca1 C2 166.51(12) . 15_564
O1 Ca1 C2 78.3(3) 5_556 15_564
O1 Ca1 C2 78.0(3) . 15_564
O2 Ca1 C2 115.39(19) 8_454 15_564
O2 Ca1 C2 88.46(15) 4_657 15_564
O3B Ca1 C2 145.6(9) . 15_564
O3B Ca1 C2 148.2(8) 5_556 15_564
O2 Ca1 C2 22.82(17) 15_564 15_564
O2 Ca1 C2 49.79(17) 11_466 15_564
O3A Ca1 C2 166.51(12) . 11_466
O1 Ca1 C2 78.0(3) 5_556 11_466
O1 Ca1 C2 78.3(3) . 11_466
O2 Ca1 C2 88.46(15) 8_454 11_466
O2 Ca1 C2 115.39(19) 4_657 11_466
O3B Ca1 C2 148.2(8) . 11_466
O3B Ca1 C2 145.6(9) 5_556 11_466
O2 Ca1 C2 49.79(17) 15_564 11_466
O2 Ca1 C2 22.82(17) 11_466 11_466
C2 Ca1 C2 27.0(2) 15_564 11_466
O3A Ca1 Ca1 112.50(4) . 10_565
O1 Ca1 Ca1 77.88(16) 5_556 10_565
O1 Ca1 Ca1 92.76(17) . 10_565
O2 Ca1 Ca1 168.04(15) 8_454 10_565
O2 Ca1 Ca1 34.91(12) 4_657 10_565
O3B Ca1 Ca1 110.7(8) . 10_565
O3B Ca1 Ca1 107.8(7) 5_556 10_565
O2 Ca1 Ca1 31.93(13) 15_564 10_565
O2 Ca1 Ca1 103.41(14) 11_466 10_565
C2 Ca1 Ca1 54.20(11) 15_564 10_565
C2 Ca1 Ca1 80.83(13) 11_466 10_565
C1 O1 Ca1 142.2(5) . .
C2 O2 Ca1 140.4(5) . 3_567
C2 O2 Ca1 103.3(4) . 12_656
Ca1 O2 Ca1 113.2(2) 3_567 12_656
Ca1 O3A H3A 109.5 . .
Ca1 O3B H3BA 119.4 . .
Ca1 O3B H3BB 118.6 . .
H3BA O3B H3BB 98.7 . .
O1 C1 C1 136.7(4) . 14_465
O1 C1 C2 133.8(6) . .
C1 C1 C2 89.4(4) 14_465 .
O2 C2 C2 130.4(4) . 14_465
O2 C2 C1 139.1(6) . .
C2 C2 C1 90.5(3) 14_465 .
O2 C2 Ca1 53.9(4) . 12_656
C2 C2 Ca1 76.51(12) 14_465 12_656
C1 C2 Ca1 166.9(4) . 12_656
C4 C3 H3 125(4) . .
C3 C4 H4 122(4) . .

loop_
_geom_bond_atom_site_label_1
_geom_bond_atom_site_label_2
_geom_bond_distance
_geom_bond_site_symmetry_2
Ca1 O3A 2.27(2) .
Ca1 O1 2.319(6) 5_556
Ca1 O1 2.319(6) .
Ca1 O2 2.391(6) 8_454
Ca1 O2 2.391(6) 4_657
Ca1 O3B 2.51(2) .
Ca1 O3B 2.51(2) 5_556
Ca1 O2 2.587(6) 15_564
Ca1 O2 2.587(6) 11_466
Ca1 C2 3.115(7) 15_564
Ca1 C2 3.115(7) 11_466
Ca1 Ca1 4.1559(13) 10_565
O1 C1 1.215(11) .
O2 C2 1.241(9) .
O2 Ca1 2.391(6) 3_567
O2 Ca1 2.587(6) 12_656
O3A H3A 0.8200 .
O3B H3BA 1.0936 .
O3B H3BB 1.0873 .
C1 C1 1.481(16) 14_465
C1 C2 1.498(10) .
C2 C2 1.453(13) 14_465
C2 Ca1 3.115(7) 12_656
C3 C4 1.300(14) .
C3 H3 0.98(5) .
C4 H4 0.95(4) .

loop_
_geom_torsion_atom_site_label_1
_geom_torsion_atom_site_label_2
_geom_torsion_atom_site_label_3
_geom_torsion_atom_site_label_4
_geom_torsion
_geom_torsion_site_symmetry_1
_geom_torsion_site_symmetry_2
_geom_torsion_site_symmetry_3
_geom_torsion_site_symmetry_4
Ca1 O1 C1 C1 20(3) . . . 14_465
Ca1 O1 C1 C2 -164.3(10) . . . .
Ca1 O2 C2 C2 156.9(9) 3_567 . . 14_465
Ca1 O2 C2 C2 0.0(16) 12_656 . . 14_465
Ca1 O2 C2 C1 -25(2) 3_567 . . .
Ca1 O2 C2 C1 178.0(13) 12_656 . . .
Ca1 O2 C2 Ca1 156.9(11) 3_567 . . 12_656
O1 C1 C2 O2 2(3) . . . .
C1 C1 C2 O2 178.9(11) 14_465 . . .
O1 C1 C2 C2 -180.0(11) . . . 14_465
C1 C1 C2 C2 -2.6(13) 14_465 . . 14_465
O1 C1 C2 Ca1 174(3) . . . 12_656
C1 C1 C2 Ca1 -8(4) 14_465 . . 12_656
